data_3000486
loop_
_publ_author_name
'Rakovsk\'y, Erik'
'Hrob\'arik, Peter'

_journal_name_full 'To be published'
_chemical_formula_sum 'C47 H31 Cl3 N4 S'
_chemical_name_systematic 4,7-bis[(4-(N,N-diphenylamino)phenylethynyl]benzo[1,2,3]thiadiazole
_space_group_name_Hall 'P 2c -2n'
_space_group_name_H-M_alt 'P n a 21'
_cell_angle_alpha 90
_cell_angle_beta 90
_cell_angle_gamma 90
_cell_length_a 10.3123(1)
_cell_length_b 15.4065(2)
_cell_length_c 24.0862(4)
_cell_measurement_temperature 100
_cell_volume 3826.73(9)
_diffrn_ambient_temperature 100
_diffrn_radiation_probe x-ray
_diffrn_radiation_type 'Cu K\a'
_diffrn_radiation_wavelength 1.54186
_refine_ls_goodness_of_fit_ref 1.0314
_refine_ls_R_factor_all 0.0749
_refine_ls_R_factor_gt 0.0654
_refine_ls_wR_factor_gt 0.1791
_refine_ls_wR_factor_ref 0.1896
_cod_database_code 3000486
_cod_hold_until_date 2024-07-25

loop_
_atom_site_label
_atom_site_fract_x
_atom_site_fract_y
_atom_site_fract_z
? ? ? ?
